data_2200691
loop_
_publ_author_name
'Blake, Alexander J.'
'Felloni, Marina'
'Hubberstey, Peter'
'Schr\"oder, Martin'
'Wilson, Claire'

_publ_section_title
;
 Hexakis(dimethyl sulfoxide)nickel(II) dinitrate dimethyl sulfoxide
 disolvate
;
_journal_issue 12
_journal_name_full 'Acta Crystallographica Section E'
_journal_page_first m556
_journal_page_last m557
_journal_paper_doi 10.1107/S1600536801016403
_journal_volume 57
_journal_year 2001
_chemical_formula_iupac '[Ni (C2 H6 O S)6] (N O3)2, 2C2 H6 O S'
_chemical_formula_moiety 'C12 H36 Ni O6 S6 2+, 2N O3 -, 2C2 H6 O S'
_chemical_formula_sum 'C16 H48 N2 Ni O14 S8'
_chemical_formula_weight 807.75
_chemical_name_common '[Ni(II)(DMSO)6][2(NO3)][2(DMSO)]'
_chemical_name_systematic
;
 ?
;
_space_group_IT_number 2
_symmetry_cell_setting triclinic
_symmetry_space_group_name_Hall '-P 1'
_symmetry_space_group_name_H-M 'P -1'
_audit_creation_method SHELXL-97
_cell_angle_alpha 63.9540(10)
_cell_angle_beta 70.2820(10)
_cell_angle_gamma 87.414(2)
_cell_formula_units_Z 1
_cell_length_a 9.6907(9)
_cell_length_b 10.3119(10)
_cell_length_c 11.2549(11)
_cell_measurement_reflns_used 3076
_cell_measurement_temperature 150(2)
_cell_measurement_theta_max 28.35
_cell_measurement_theta_min 2.85
_cell_volume 944.14(16)
_computing_cell_refinement 'SAINT (Bruker, 2001)'
_computing_data_collection 'SMART (Bruker, 2001)'
_computing_data_reduction 'SAINT and SHELXTL (Bruker, 1997)'
_computing_molecular_graphics 'CAMERON (Watkin et al., 1996) and SHELXTL'
_computing_publication_material 'SHELXL97 and PLATON (Spek, 2001)'
_computing_structure_refinement 'SHELXL97 (Sheldrick, 1997)'
_computing_structure_solution 'SIR92 (Altomare et al., 1994)'
_diffrn_ambient_temperature 150(2)
_diffrn_measured_fraction_theta_full .958
_diffrn_measured_fraction_theta_max .876
_diffrn_measurement_device_type 'Bruker SMART1000 CCD area-detector'
_diffrn_measurement_method \w
_diffrn_radiation_monochromator graphite
_diffrn_radiation_source 'fine-focus sealed tube'
_diffrn_radiation_type MoK\a
_diffrn_radiation_wavelength .71073
_diffrn_reflns_av_R_equivalents .010
_diffrn_reflns_av_sigmaI/netI .014
_diffrn_reflns_limit_h_max 12
_diffrn_reflns_limit_h_min -12
_diffrn_reflns_limit_k_max 13
_diffrn_reflns_limit_k_min -13
_diffrn_reflns_limit_l_max 14
_diffrn_reflns_limit_l_min -14
_diffrn_reflns_number 8316
_diffrn_reflns_theta_full 27.50
_diffrn_reflns_theta_max 28.65
_diffrn_reflns_theta_min 2.15
_diffrn_standards_decay_% none
_diffrn_standards_number 0
_exptl_absorpt_coefficient_mu 1.010
_exptl_absorpt_correction_T_max .769
_exptl_absorpt_correction_T_min .703
_exptl_absorpt_correction_type multi-scan
_exptl_absorpt_process_details '(Bruker, 2001)'
_exptl_crystal_colour 'pale green'
_exptl_crystal_density_diffrn 1.421
_exptl_crystal_density_method 'not measured'
_exptl_crystal_description 'irregular block'
_exptl_crystal_F_000 426
_exptl_crystal_size_max .46
_exptl_crystal_size_mid .38
_exptl_crystal_size_min .26
_refine_diff_density_max .46
_refine_diff_density_min -.26
_refine_ls_extinction_method none
_refine_ls_goodness_of_fit_ref 1.032
_refine_ls_hydrogen_treatment 'see text'
_refine_ls_matrix_type full
_refine_ls_number_parameters 195
_refine_ls_number_reflns 4251
_refine_ls_number_restraints 0
_refine_ls_restrained_S_all 1.032
_refine_ls_R_factor_all .0233
_refine_ls_R_factor_gt .0211
_refine_ls_shift/su_max .001
_refine_ls_shift/su_mean .000
_refine_ls_structure_factor_coef Fsqd
_refine_ls_weighting_details 'calc w = 1/[\s^2^(Fo^2^)+(0.030P)^2^+0.318P] where P = (Fo^2^+2Fc^2^)/3'
_refine_ls_weighting_scheme calc
_refine_ls_wR_factor_ref .0574
_reflns_number_gt 3931
_reflns_number_total 4251
_reflns_threshold_expression I>2\s(I)
_cod_data_source_file na6097.cif
_cod_data_source_block I
_cod_depositor_comments
;
The following automatic conversions were performed:
'_symmetry_cell_setting' value 'Triclinic' changed to 'triclinic'
according to '/home/saulius/struct/CIF-dictionaries/cif_core.dic'
dictionary named 'cif_core.dic' version 2.4.1 from 2010-06-29.

Automatic conversion script
Id: cif_fix_enum 1527 2010-12-29 10:47:43Z saulius 

The following automatic conversions were performed:

'_chemical_melting_point' value 'unknown' was changed to '?' - the
value is undefined or not given.

'_symmetry_cell_setting' value
'Triclinic' changed to 'triclinic' according to
/home/saulius/struct/CIF-dictionaries/cif_core.dic dictionary named
'cif_core.dic' version 2.4.1 from 2010-06-29.

Automatic conversion script
Id: cif_fix_values 1715 2011-07-08 13:25:40Z adriana 
;
_cod_original_cell_volume 944.1(3)
_cod_database_code 2200691
_cod_database_fobs_code 2200691

loop_
_symmetry_equiv_pos_as_xyz
'x, y, z'
'-x, -y, -z'

loop_
_atom_site_label
_atom_site_fract_x
_atom_site_fract_y
_atom_site_fract_z
_atom_site_U_iso_or_equiv
_atom_site_adp_type
_atom_site_calc_flag
_atom_site_refinement_flags
_atom_site_occupancy
_atom_site_disorder_assembly
_atom_site_disorder_group
_atom_site_type_symbol
Ni1 1.0000 .0000 .0000 .01745(6) Uani d S 1 . . Ni
S2 .78750(3) .00711(4) .27089(3) .02406(8) Uani d . 1 . . S
O21 .83301(10) -.08810(9) .19528(9) .02316(18) Uani d . 1 . . O
C21 .71013(18) -.12312(19) .45239(15) .0388(3) Uani d . 1 . . C
H21A .6359 -.1904 .4636 .058 Uiso calc R 1 . . H
H21B .6663 -.0740 .5089 .058 Uiso calc R 1 . . H
H21C .7865 -.1749 .4823 .058 Uiso calc R 1 . . H
C22 .62080(15) .07256(17) .24653(16) .0319(3) Uani d . 1 . . C
H22A .6397 .1321 .1477 .048 Uiso calc R 1 . . H
H22B .5848 .1291 .2969 .048 Uiso calc R 1 . . H
H22C .5482 -.0083 .2819 .048 Uiso calc R 1 . . H
S3 .98916(3) .33603(3) -.13943(3) .02341(7) Uani d . 1 . . S
O31 .89903(10) .18525(9) -.05682(9) .02306(18) Uani d . 1 . . O
C31 .87042(17) .44236(16) -.06938(18) .0366(3) Uani d . 1 . . C
H31A .7739 .4290 -.0713 .055 Uiso calc R 1 . . H
H31B .9098 .5432 -.1255 .055 Uiso calc R 1 . . H
H31C .8637 .4121 .0263 .055 Uiso calc R 1 . . H
C32 .9686(2) .40786(18) -.30762(16) .0462(4) Uani d . 1 . . C
H32A 1.0231 .3570 -.3589 .069 Uiso calc R 1 . . H
H32B 1.0057 .5094 -.3600 .069 Uiso calc R 1 . . H
H32C .8660 .3958 -.2945 .069 Uiso calc R 1 . . H
S4 1.14408(3) -.01084(3) .20775(3) .02129(7) Uani d . 1 . . S
O41 1.12934(10) .08882(9) .06542(9) .02320(18) Uani d . 1 . . O
C41 1.17323(18) .10991(16) .27420(16) .0334(3) Uani d . 1 . . C
H41A 1.2550 .1825 .2048 .050 Uiso calc R 1 . . H
H41B 1.1943 .0561 .3593 .050 Uiso calc R 1 . . H
H41C 1.0860 .1561 .2943 .050 Uiso calc R 1 . . H
C42 1.32564(15) -.06283(16) .16676(16) .0305(3) Uani d . 1 . . C
H42A 1.3323 -.1239 .1212 .046 Uiso calc R 1 . . H
H42B 1.3462 -.1151 .2523 .046 Uiso calc R 1 . . H
H42C 1.3961 .0225 .1047 .046 Uiso calc R 1 . . H
S5 .58901(4) -.39685(4) .10727(4) .03077(8) Uani d . 1 . . S
O51 .49020(14) -.30443(12) .03385(12) .0421(3) Uani d . 1 . . O
C51 .59168(18) -.34312(18) .23703(17) .0372(3) Uani d . 1 . . C
H51A .6427 -.2467 .1909 .056 Uiso calc R 1 . . H
H51B .6415 -.4093 .2954 .056 Uiso calc R 1 . . H
H51C .4922 -.3444 .2947 .056 Uiso calc R 1 . . H
C52 .4844(2) -.57128(16) .22546(19) .0416(4) Uani d . 1 . . C
H52A .3900 -.5600 .2825 .062 Uiso calc R 1 . . H
H52B .5365 -.6301 .2854 .062 Uiso calc R 1 . . H
H52C .4702 -.6176 .1721 .062 Uiso calc R 1 . . H
N1 .77919(14) .26263(13) .41714(13) .0323(3) Uani d . 1 . . N
O11 .65450(14) .19040(16) .48674(13) .0560(3) Uani d . 1 . . O
O12 .87791(15) .23567(15) .46961(14) .0574(4) Uani d . 1 . . O
O13 .80691(14) .35810(14) .29336(12) .0506(3) Uani d . 1 . . O

loop_
_atom_site_aniso_label
_atom_site_aniso_U_11
_atom_site_aniso_U_22
_atom_site_aniso_U_33
_atom_site_aniso_U_12
_atom_site_aniso_U_13
_atom_site_aniso_U_23
Ni1 .01913(11) .01742(11) .01557(10) .00208(8) -.00694(8) -.00663(8)
S2 .02090(15) .02986(16) .02386(15) -.00030(12) -.00524(12) -.01583(13)
O21 .0257(4) .0232(4) .0188(4) .0001(3) -.0043(3) -.0104(4)
C21 .0388(8) .0551(10) .0193(6) .0048(7) -.0081(6) -.0153(7)
C22 .0250(7) .0370(8) .0314(7) .0067(6) -.0082(6) -.0151(6)
S3 .02403(15) .01924(15) .02381(15) .00253(11) -.00841(12) -.00706(12)
O31 .0233(4) .0185(4) .0245(4) .0027(3) -.0087(4) -.0071(4)
C31 .0378(8) .0264(7) .0459(9) .0059(6) -.0100(7) -.0202(7)
C32 .0767(13) .0298(8) .0259(7) -.0033(8) -.0227(8) -.0031(6)
S4 .02274(15) .02270(15) .01910(14) .00065(11) -.00957(11) -.00820(12)
O41 .0270(5) .0223(4) .0202(4) .0003(3) -.0116(4) -.0068(4)
C41 .0451(8) .0336(7) .0302(7) .0026(6) -.0174(6) -.0186(6)
C42 .0258(7) .0346(7) .0347(7) .0076(5) -.0153(6) -.0158(6)
S5 .03384(18) .02589(17) .03046(17) .00486(13) -.01040(14) -.01173(14)
O51 .0580(7) .0301(5) .0422(6) .0110(5) -.0291(6) -.0120(5)
C51 .0386(8) .0376(8) .0433(8) .0067(6) -.0186(7) -.0221(7)
C52 .0511(10) .0251(7) .0476(9) .0002(6) -.0258(8) -.0090(7)
N1 .0363(6) .0263(6) .0296(6) -.0019(5) -.0097(5) -.0094(5)
O11 .0437(7) .0660(9) .0389(6) -.0238(6) -.0069(5) -.0099(6)
O12 .0487(7) .0508(7) .0539(8) -.0009(6) -.0280(6) .0003(6)
O13 .0540(7) .0467(7) .0328(6) -.0097(6) -.0155(5) -.0007(5)

loop_
_atom_type_symbol
_atom_type_description
_atom_type_scat_dispersion_real
_atom_type_scat_dispersion_imag
_atom_type_scat_source
C C .0033 .0016 'International Tables Vol C Tables 4.2.6.8 and 6.1.1.4'
H H .0000 .0000 'International Tables Vol C Tables 4.2.6.8 and 6.1.1.4'
N N .0061 .0033 'International Tables Vol C Tables 4.2.6.8 and 6.1.1.4'
O O .0106 .0060 'International Tables Vol C Tables 4.2.6.8 and 6.1.1.4'
Ni Ni .3393 1.1124 'International Tables Vol C Tables 4.2.6.8 and 6.1.1.4'
S S .1246 .1234 'International Tables Vol C Tables 4.2.6.8 and 6.1.1.4'

loop_
_geom_angle_atom_site_label_1
_geom_angle_atom_site_label_2
_geom_angle_atom_site_label_3
_geom_angle
O21 Ni1 O31 89.12(4)
O21 Ni1 O41 93.27(4)
O31 Ni1 O41 90.45(4)
O21 S2 C22 106.41(6)
O21 S2 C21 102.82(7)
C22 S2 C21 98.26(7)
S2 O21 Ni1 117.56(5)
O51 S5 C51 107.23(7)
O51 S5 C52 106.11(7)
C51 S5 C52 97.68(8)
O31 S3 C31 102.96(6)
O31 S3 C32 104.03(7)
C31 S3 C32 98.54(9)
S3 O31 Ni1 121.03(5)
O41 S4 C42 105.70(6)
O41 S4 C41 104.45(6)
C42 S4 C41 98.17(7)
S4 O41 Ni1 116.09(5)
O13 N1 O12 119.80(13)
O13 N1 O11 120.07(13)
O12 N1 O11 120.08(13)
S2 C21 H21A 109.5
S2 C21 H21B 109.5
H21A C21 H21B 109.5
S2 C21 H21C 109.5
H21A C21 H21C 109.5
H21B C21 H21C 109.5
S2 C22 H22A 109.5
S2 C22 H22B 109.5
H22A C22 H22B 109.5
S2 C22 H22C 109.5
H22A C22 H22C 109.5
H22B C22 H22C 109.5
S5 C51 H51A 109.5
S5 C51 H51B 109.5
H51A C51 H51B 109.5
S5 C51 H51C 109.5
H51A C51 H51C 109.5
H51B C51 H51C 109.5
S5 C52 H52A 109.5
S5 C52 H52B 109.5
H52A C52 H52B 109.5
S5 C52 H52C 109.5
H52A C52 H52C 109.5
H52B C52 H52C 109.5
S3 C31 H31A 109.5
S3 C31 H31B 109.5
H31A C31 H31B 109.5
S3 C31 H31C 109.5
H31A C31 H31C 109.5
H31B C31 H31C 109.5
S3 C32 H32A 109.5
S3 C32 H32B 109.5
H32A C32 H32B 109.5
S3 C32 H32C 109.5
H32A C32 H32C 109.5
H32B C32 H32C 109.5
S4 C41 H41A 109.5
S4 C41 H41B 109.5
H41A C41 H41B 109.5
S4 C41 H41C 109.5
H41A C41 H41C 109.5
H41B C41 H41C 109.5
S4 C42 H42A 109.5
S4 C42 H42B 109.5
H42A C42 H42B 109.5
S4 C42 H42C 109.5
H42A C42 H42C 109.5
H42B C42 H42C 109.5

loop_
_geom_bond_atom_site_label_1
_geom_bond_atom_site_label_2
_geom_bond_site_symmetry_2
_geom_bond_distance
_geom_bond_publ_flag
Ni1 O21 . 2.0625(9) ?
Ni1 O31 . 2.0485(9) ?
Ni1 O41 . 2.0665(9) ?
S2 O21 . 1.5245(9) ?
S2 C22 . 1.7827(14) ?
S2 C21 . 1.7852(15) ?
S3 O31 . 1.5329(9) ?
S3 C31 . 1.7834(15) ?
S3 C32 . 1.7837(15) ?
S4 O41 . 1.5291(9) ?
S4 C42 . 1.7833(14) ?
S4 C41 . 1.7838(14) ?
S5 O51 . 1.5059(11) ?
S5 C51 . 1.7827(16) ?
S5 C52 . 1.7851(16) ?
N1 O11 . 1.2484(17) ?
N1 O12 . 1.2467(17) ?
N1 O13 . 1.2446(16) ?
C21 H21A . .96 ?
C21 H21B . .96 ?
C21 H21C . .96 ?
C22 H22A . .96 ?
C22 H22B . .96 ?
C22 H22C . .96 ?
C51 H51A . .96 ?
C51 H51B . .96 ?
C51 H51C . .96 ?
C52 H52A . .96 ?
C52 H52B . .96 ?
C52 H52C . .96 ?
C31 H31A . .96 ?
C31 H31B . .96 ?
C31 H31C . .96 ?
C32 H32A . .96 ?
C32 H32B . .96 ?
C32 H32C . .96 ?
C41 H41A . .96 ?
C41 H41B . .96 ?
C41 H41C . .96 ?
C42 H42A . .96 ?
C42 H42B . .96 ?
C42 H42C . .96 ?
